data_2102766
loop_
_publ_author_name
'Luthe, G.'
'Swenson, D. C.'
'Robertson, L. W.'

_publ_section_title
;
 Influence of fluoro-substitution on the planarity of 4-chlorobiphenyl
 (PCB 3)
;
_journal_coeditor_code BK5043
_journal_issue 2
_journal_name_full 'Acta Crystallographica Section B'
_journal_page_first 319
_journal_page_last 327
_journal_paper_doi 10.1107/S0108768106054255
_journal_volume 63
_journal_year 2007
_chemical_formula_moiety 'C12 H8 Cl F'
_chemical_formula_sum 'C12 H8 Cl F'
_chemical_formula_weight 206.63
_chemical_name_systematic
;
 ?
;
_space_group_IT_number 61
_symmetry_cell_setting orthorhombic
_symmetry_space_group_name_Hall '-P 2ac 2ab'
_symmetry_space_group_name_H-M 'P b c a'
_atom_sites_solution_hydrogens geom
_atom_sites_solution_primary direct
_atom_sites_solution_secondary difmap
_audit_creation_method SHELXL-97
_cell_angle_alpha 90.00
_cell_angle_beta 90.00
_cell_angle_gamma 90.00
_cell_formula_units_Z 8
_cell_length_a 11.9836(7)
_cell_length_b 7.3820(12)
_cell_length_c 21.670(2)
_cell_measurement_reflns_used 8130
_cell_measurement_temperature 190(2)
_cell_measurement_theta_max 27.5
_cell_measurement_theta_min 1.0
_cell_volume 1917.0(4)
_computing_cell_refinement 'HKL Scalepack (Otwinowski & Minor, 1997)'
_computing_data_collection 'Collect (Nonius BV, 1997-2000)'
_computing_data_reduction 'HKL Denzo, Scalepack (Otwinowski & Minor, 1997)'
_computing_molecular_graphics 'SHELXTL v6.1 (Sheldrick, 2001)'
_computing_publication_material 'SHELXTL v6.1 (Sheldrick, 2001)'
_computing_structure_refinement 'SHELXTL v6.1 (Sheldrick, 2001)'
_computing_structure_solution 'SHELXTL v6.1 (Sheldrick, 2001)'
_diffrn_ambient_temperature 190(2)
_diffrn_detector_area_resol_mean 9
_diffrn_measured_fraction_theta_full 0.999
_diffrn_measured_fraction_theta_max 0.999
_diffrn_measurement_device_type 'Nonius KappaCCD'
_diffrn_measurement_method 'CCD \f and \w scans'
_diffrn_radiation_monochromator graphite
_diffrn_radiation_source 'fine-focus sealed tube'
_diffrn_radiation_type MoK\a
_diffrn_radiation_wavelength 0.71073
_diffrn_reflns_av_R_equivalents 0.0496
_diffrn_reflns_av_sigmaI/netI 0.0270
_diffrn_reflns_limit_h_max 14
_diffrn_reflns_limit_h_min -14
_diffrn_reflns_limit_k_max 8
_diffrn_reflns_limit_k_min -8
_diffrn_reflns_limit_l_max 25
_diffrn_reflns_limit_l_min -25
_diffrn_reflns_number 34729
_diffrn_reflns_theta_full 25.00
_diffrn_reflns_theta_max 25.0
_diffrn_reflns_theta_min 3.4
_diffrn_standards_number 0
_exptl_absorpt_coefficient_mu 0.364
_exptl_absorpt_correction_T_max 0.9750
_exptl_absorpt_correction_T_min 0.8831
_exptl_absorpt_correction_type multi-scan
_exptl_absorpt_process_details 'HKL Scalepack (Otwinowski & Minor, 1997)'
_exptl_crystal_colour colorless
_exptl_crystal_density_diffrn 1.432
_exptl_crystal_density_method 'not measured'
_exptl_crystal_description needle
_exptl_crystal_F_000 848
_exptl_crystal_size_max 0.35
_exptl_crystal_size_mid 0.08
_exptl_crystal_size_min 0.07
_refine_diff_density_max 0.314
_refine_diff_density_min -0.304
_refine_ls_extinction_method none
_refine_ls_goodness_of_fit_ref 1.057
_refine_ls_hydrogen_treatment constr
_refine_ls_matrix_type full
_refine_ls_number_parameters 127
_refine_ls_number_reflns 1691
_refine_ls_number_restraints 0
_refine_ls_restrained_S_all 1.057
_refine_ls_R_factor_all 0.0620
_refine_ls_R_factor_gt 0.0486
_refine_ls_shift/su_max 0.000
_refine_ls_shift/su_mean 0.000
_refine_ls_structure_factor_coef Fsqd
_refine_ls_weighting_details 'calc w=1/[\s^2^(Fo^2^)+(0.0686P)^2^+2.4606P] where P=(Fo^2^+2Fc^2^)/3'
_refine_ls_weighting_scheme calc
_refine_ls_wR_factor_gt 0.1364
_refine_ls_wR_factor_ref 0.1441
_reflns_number_gt 1367
_reflns_number_total 1691
_reflns_threshold_expression I>2u(I)
_cod_data_source_file bk5043.cif
_cod_data_source_block 3F-PCB3
_cod_depositor_comments
;
The following automatic conversions were performed:
'_symmetry_cell_setting' value 'Orthorhombic' changed to 'orthorhombic'
according to '/home/saulius/struct/CIF-dictionaries/cif_core.dic'
dictionary named 'cif_core.dic' version 2.4.1 from 2010-06-29.

Automatic conversion script
Id: cif_fix_enum 1527 2010-12-29 10:47:43Z saulius 

The following automatic conversions were performed:

'_symmetry_cell_setting' value 'Orthorhombic' changed to
'orthorhombic' according to
/home/saulius/struct/CIF-dictionaries/cif_core.dic dictionary named
'cif_core.dic' version 2.4.1 from 2010-06-29.

Automatic conversion script
Id: cif_fix_values 1715 2011-07-08 13:25:40Z adriana 
;
_cod_database_code 2102766
_cod_database_fobs_code 2102766

loop_
_symmetry_equiv_pos_as_xyz
'x, y, z'
'-x+1/2, -y, z+1/2'
'-x, y+1/2, -z+1/2'
'x+1/2, -y+1/2, -z'
'-x, -y, -z'
'x-1/2, y, -z-1/2'
'x, -y-1/2, z-1/2'
'-x-1/2, y-1/2, z'

loop_
_atom_site_type_symbol
_atom_site_label
_atom_site_fract_x
_atom_site_fract_y
_atom_site_fract_z
_atom_site_U_iso_or_equiv
_atom_site_adp_type
_atom_site_calc_flag
_atom_site_refinement_flags
_atom_site_occupancy
Cl Cl1 0.17083(7) 0.54259(12) 0.56951(3) 0.0495(3) Uani d . 1
F F1 0.40076(16) 0.5729(3) 0.53112(8) 0.0579(6) Uani d . 1
C C1 0.2982(2) 0.7029(3) 0.38027(12) 0.0268(6) Uani d . 1
C C2 0.3717(2) 0.6615(4) 0.42809(12) 0.0320(6) Uani d . 1
H H2 0.4499 0.6655 0.4213 0.038 Uiso calc R 1
C C3 0.3306(2) 0.6151(4) 0.48510(12) 0.0342(7) Uani d . 1
C C4 0.2180(3) 0.6069(4) 0.49715(12) 0.0339(7) Uani d . 1
C C5 0.1442(3) 0.6499(4) 0.45078(14) 0.0366(7) Uani d . 1
H H5 0.0662 0.6469 0.4584 0.044 Uiso calc R 1
C C6 0.1836(2) 0.6975(4) 0.39297(12) 0.0302(6) Uani d . 1
H H6 0.1320 0.7271 0.3613 0.036 Uiso calc R 1
C C1' 0.3390(2) 0.7495(3) 0.31739(12) 0.0260(6) Uani d . 1
C C2' 0.4402(2) 0.8379(4) 0.30811(13) 0.0319(6) Uani d . 1
H H2' 0.4855 0.8676 0.3426 0.038 Uiso calc R 1
C C3' 0.4761(3) 0.8832(4) 0.24931(15) 0.0381(7) Uani d . 1
H H3' 0.5455 0.9431 0.2438 0.046 Uiso calc R 1
C C4' 0.4106(3) 0.8412(4) 0.19855(14) 0.0395(7) Uani d . 1
H H4' 0.4346 0.8738 0.1583 0.047 Uiso calc R 1
C C5' 0.3103(2) 0.7518(4) 0.20684(13) 0.0362(7) Uani d . 1
H H5' 0.2657 0.7219 0.1721 0.043 Uiso calc R 1
C C6' 0.2746(2) 0.7056(4) 0.26532(12) 0.0306(6) Uani d . 1
H H6' 0.2058 0.6435 0.2704 0.037 Uiso calc R 1

loop_
_atom_site_aniso_label
_atom_site_aniso_U_11
_atom_site_aniso_U_22
_atom_site_aniso_U_33
_atom_site_aniso_U_12
_atom_site_aniso_U_13
_atom_site_aniso_U_23
Cl1 0.0624(6) 0.0567(6) 0.0293(4) -0.0053(4) 0.0090(3) 0.0020(3)
F1 0.0512(12) 0.0833(15) 0.0393(10) 0.0104(10) -0.0075(9) 0.0098(10)
C1 0.0313(14) 0.0202(13) 0.0288(14) 0.0002(11) -0.0024(11) -0.0027(11)
C2 0.0309(14) 0.0316(15) 0.0334(15) 0.0010(12) -0.0014(12) -0.0008(12)
C3 0.0431(17) 0.0336(16) 0.0261(14) 0.0041(12) -0.0086(12) 0.0000(12)
C4 0.0459(18) 0.0289(15) 0.0268(14) -0.0034(13) 0.0052(13) -0.0026(11)
C5 0.0385(16) 0.0357(16) 0.0355(15) -0.0013(13) 0.0026(13) -0.0037(13)
C6 0.0299(14) 0.0306(15) 0.0301(14) 0.0007(11) -0.0027(11) -0.0007(12)
C1' 0.0260(13) 0.0230(14) 0.0289(14) 0.0033(10) 0.0004(11) -0.0005(11)
C2' 0.0304(14) 0.0289(15) 0.0363(15) 0.0006(12) -0.0031(12) -0.0004(12)
C3' 0.0353(16) 0.0329(16) 0.0460(16) -0.0005(13) 0.0101(14) 0.0030(13)
C4' 0.0499(18) 0.0367(17) 0.0319(15) 0.0074(14) 0.0098(13) 0.0055(13)
C5' 0.0453(17) 0.0374(17) 0.0259(14) 0.0062(13) -0.0039(13) -0.0029(12)
C6' 0.0331(15) 0.0277(14) 0.0310(14) 0.0002(12) -0.0021(11) -0.0004(11)

loop_
_atom_type_symbol
_atom_type_description
_atom_type_scat_dispersion_real
_atom_type_scat_dispersion_imag
_atom_type_scat_source
C C 0.0033 0.0016 'International Tables Vol C Tables 4.2.6.8 and 6.1.1.4'
H H 0.0000 0.0000 'International Tables Vol C Tables 4.2.6.8 and 6.1.1.4'
F F 0.0171 0.0103 'International Tables Vol C Tables 4.2.6.8 and 6.1.1.4'
Cl Cl 0.1484 0.1585 'International Tables Vol C Tables 4.2.6.8 and 6.1.1.4'

loop_
_geom_angle_atom_site_label_1
_geom_angle_atom_site_label_2
_geom_angle_atom_site_label_3
_geom_angle
_geom_angle_publ_flag
C2 C1 C6 117.8(2) yes
C2 C1 C1' 121.6(2) yes
C6 C1 C1' 120.6(2) yes
C3 C2 C1 119.8(3) yes
C3 C2 H2 120.1 ?
C1 C2 H2 120.1 ?
F1 C3 C2 120.2(3) yes
F1 C3 C4 117.6(2) yes
C2 C3 C4 122.2(3) yes
C5 C4 C3 118.8(3) yes
C5 C4 Cl1 121.0(2) yes
C3 C4 Cl1 120.2(2) yes
C4 C5 C6 120.1(3) yes
C4 C5 H5 120.0 ?
C6 C5 H5 120.0 ?
C5 C6 C1 121.3(3) yes
C5 C6 H6 119.4 ?
C1 C6 H6 119.4 ?
C2' C1' C6' 118.1(2) yes
C2' C1' C1 121.8(2) yes
C6' C1' C1 120.1(2) yes
C3' C2' C1' 121.1(3) yes
C3' C2' H2' 119.5 ?
C1' C2' H2' 119.5 ?
C2' C3' C4' 120.0(3) yes
C2' C3' H3' 120.0 ?
C4' C3' H3' 120.0 ?
C5' C4' C3' 119.7(3) yes
C5' C4' H4' 120.2 ?
C3' C4' H4' 120.2 ?
C6' C5' C4' 120.4(3) yes
C6' C5' H5' 119.8 ?
C4' C5' H5' 119.8 ?
C5' C6' C1' 120.7(3) yes
C5' C6' H6' 119.6 ?
C1' C6' H6' 119.6 ?

loop_
_geom_bond_atom_site_label_1
_geom_bond_atom_site_label_2
_geom_bond_distance
_geom_bond_publ_flag
Cl1 C4 1.733(3) yes
F1 C3 1.341(3) yes
C1 C2 1.394(4) yes
C1 C6 1.400(4) yes
C1 C1' 1.488(4) yes
C2 C3 1.373(4) yes
C2 H2 0.9500 ?
C3 C4 1.377(4) yes
C4 C5 1.375(4) yes
C5 C6 1.384(4) yes
C5 H5 0.9500 ?
C6 H6 0.9500 ?
C1' C2' 1.392(4) yes
C1' C6' 1.404(4) yes
C2' C3' 1.386(4) yes
C2' H2' 0.9500 ?
C3' C4' 1.386(4) yes
C3' H3' 0.9500 ?
C4' C5' 1.383(4) yes
C4' H4' 0.9500 ?
C5' C6' 1.380(4) yes
C5' H5' 0.9500 ?
C6' H6' 0.9500 ?

loop_
_geom_torsion_atom_site_label_1
_geom_torsion_atom_site_label_2
_geom_torsion_atom_site_label_3
_geom_torsion_atom_site_label_4
_geom_torsion
C6 C1 C2 C3 0.9(4)
C1' C1 C2 C3 -178.5(2)
C1 C2 C3 F1 179.1(2)
C1 C2 C3 C4 0.2(4)
F1 C3 C4 C5 179.8(3)
C2 C3 C4 C5 -1.2(4)
F1 C3 C4 Cl1 -0.4(4)
C2 C3 C4 Cl1 178.6(2)
C3 C4 C5 C6 1.1(4)
Cl1 C4 C5 C6 -178.8(2)
C4 C5 C6 C1 0.1(4)
C2 C1 C6 C5 -1.1(4)
C1' C1 C6 C5 178.4(2)
C2 C1 C1' C2' -31.5(4)
C6 C1 C1' C2' 149.1(3)
C2 C1 C1' C6' 148.9(3)
C6 C1 C1' C6' -30.5(4)
C6' C1' C2' C3' 0.7(4)
C1 C1' C2' C3' -178.9(2)
C1' C2' C3' C4' 0.2(4)
C2' C3' C4' C5' -0.9(4)
C3' C4' C5' C6' 0.6(4)
C4' C5' C6' C1' 0.4(4)
C2' C1' C6' C5' -1.1(4)
C1 C1' C6' C5' 178.5(2)

loop_
_cod_related_entry_id
_cod_related_entry_database
_cod_related_entry_code
1 ChemSpider 9118891
